data_1577328
loop_
_publ_author_name
'Liu, Qiang'
'Yan, Chenxu'
'Li, Xie'
'Huang, Haiyang'
'Fan, Zheyu'
'Zhang, Jizhan'
'Zhang, Weiwei'
'Shi, Ping'
'Zhao, Yuzheng'
'Guo, Zhiqian'
'Zhu, Weihong'

_publ_section_title
;
 Hydroxyl-radical-specific cascade photogeneration for oxygen-chain
 photocatalytic therapy
;
_journal_name_full 'Chemical Science'
_journal_paper_doi 10.1039/D6SC03309A
_journal_year 2026
_chemical_formula_moiety 'C42 H34 N4 O4 S, 1[C8H18]'
_chemical_formula_sum 'C50 H52 N4 O4 S'
_chemical_formula_weight 805.01
_chemical_name_systematic LQM-FOTPA-OME
_space_group_crystal_system triclinic
_space_group_IT_number 2
_space_group_name_Hall '-P 1'
_space_group_name_H-M_alt 'P -1'
_atom_sites_solution_hydrogens geom
_audit_creation_date 2025-03-07
_audit_creation_method
;
Olex2 1.5
(compiled 2025.02.27 svn.r83f5de26 for OlexSys, GUI svn.r7172)
;
_audit_update_record
;
2025-08-22 deposited with the CCDC.	2026-06-01 downloaded from the CCDC.
;
_cell_angle_alpha 90.155(4)
_cell_angle_beta 95.811(4)
_cell_angle_gamma 100.637(4)
_cell_formula_units_Z 4
_cell_length_a 10.3848(5)
_cell_length_b 13.2592(6)
_cell_length_c 31.5354(16)
_cell_measurement_reflns_used 2134
_cell_measurement_temperature 200.00
_cell_measurement_theta_max 66.761
_cell_measurement_theta_min 2.817
_cell_volume 4244.7(4)
_computing_cell_refinement 'SAINT V8.41 (?, 2016)'
_computing_data_reduction 'SAINT V8.41 (?, 2016)'
_computing_molecular_graphics 'Olex2 1.5 (Dolomanov et al., 2009)'
_computing_publication_material 'Olex2 1.5 (Dolomanov et al., 2009)'
_computing_structure_refinement 'SHELXL 2018/3 (Sheldrick, 2015)'
_computing_structure_solution 'SHELXT 2018/2 (Sheldrick, 2018)'
_diffrn_ambient_temperature 200.00
_diffrn_measured_fraction_theta_full 0.996
_diffrn_measured_fraction_theta_max 0.991
_diffrn_measurement_device_type 'Bruker D8 Venture (PHOTON III detector)'
_diffrn_radiation_type CuK\a
_diffrn_radiation_wavelength 1.54178
_diffrn_reflns_av_R_equivalents 0.1183
_diffrn_reflns_av_unetI/netI 0.1109
_diffrn_reflns_Laue_measured_fraction_full 0.996
_diffrn_reflns_Laue_measured_fraction_max 0.991
_diffrn_reflns_limit_h_max 12
_diffrn_reflns_limit_h_min -12
_diffrn_reflns_limit_k_max 16
_diffrn_reflns_limit_k_min -16
_diffrn_reflns_limit_l_max 38
_diffrn_reflns_limit_l_min -38
_diffrn_reflns_number 50127
_diffrn_reflns_point_group_measured_fraction_full 0.996
_diffrn_reflns_point_group_measured_fraction_max 0.991
_diffrn_reflns_theta_full 67.679
_diffrn_reflns_theta_max 68.952
_diffrn_reflns_theta_min 3.392
_diffrn_source_current 1.0
_diffrn_source_power 0.05
_diffrn_source_voltage 50.0
_exptl_absorpt_coefficient_mu 1.075
_exptl_absorpt_correction_T_max 0.7531
_exptl_absorpt_correction_T_min 0.6226
_exptl_absorpt_correction_type multi-scan
_exptl_absorpt_process_details
;
SADABS-2016/2 (Bruker,2016/2) was used for absorption correction.
wR2(int) was 0.1332 before and 0.0768 after correction.
The Ratio of minimum to maximum transmission is 0.8267.
The \l/2 correction factor is Not present.
;
_exptl_crystal_colour black
_exptl_crystal_colour_primary black
_exptl_crystal_density_diffrn 1.260
_exptl_crystal_description needle
_exptl_crystal_F_000 1712
_exptl_crystal_size_max 0.175
_exptl_crystal_size_mid 0.019
_exptl_crystal_size_min 0.005
_refine_diff_density_max 0.432
_refine_diff_density_min -0.349
_refine_diff_density_rms 0.067
_refine_ls_extinction_coef 0.00152(14)
_refine_ls_extinction_expression Fc^*^=kFc[1+0.001xFc^2^\l^3^/sin(2\q)]^-1/4^
_refine_ls_extinction_method 'SHELXL-2018/3 (Sheldrick 2018)'
_refine_ls_goodness_of_fit_ref 0.958
_refine_ls_hydrogen_treatment constr
_refine_ls_matrix_type full
_refine_ls_number_parameters 936
_refine_ls_number_reflns 15634
_refine_ls_number_restraints 0
_refine_ls_restrained_S_all 0.958
_refine_ls_R_factor_all 0.1194
_refine_ls_R_factor_gt 0.0703
_refine_ls_shift/su_max 0.001
_refine_ls_shift/su_mean 0.000
_refine_ls_structure_factor_coef Fsqd
_refine_ls_weighting_details 'w=1/[\s^2^(Fo^2^)+(0.0957P)^2^] where P=(Fo^2^+2Fc^2^)/3'
_refine_ls_weighting_scheme calc
_refine_ls_wR_factor_gt 0.1745
_refine_ls_wR_factor_ref 0.2089
_reflns_Friedel_coverage 0.000
_reflns_number_gt 8500
_reflns_number_total 15634
_reflns_threshold_expression 'I > 2\s(I)'
_cod_data_source_file d6sc03309a2.cif
_cod_data_source_block cu_20250306_y13230014_lq_dx_a
_cod_database_code 1577328
_shelx_shelxl_version_number 2018/3
_shelx_space_group_comment
;
The symmetry employed for this shelxl refinement is uniquely defined
by the following loop, which should always be used as a source of
symmetry information in preference to the above space-group names.
They are only intended as comments.
;
_shelx_estimated_absorpt_t_max 0.995
_shelx_estimated_absorpt_t_min 0.834
_olex2_refinement_description
;
1. Fixed Uiso
 At 1.2 times of:
  All C(H) groups, All C(H,H) groups, All C(H,H,H,H) groups
 At 1.5 times of:
  All C(H,H,H) groups
2. Others
 Sof(HA)=Sof(HB)=Sof(C31)=Sof(H31A)=Sof(H31B)=1-FVAR(1)
 Sof(H02Y)=Sof(H)=Sof(C30)=Sof(H30A)=Sof(H30B)=FVAR(1)
3.a Secondary CH2 refined with riding coordinates:
 C011(H01A,H01B), C02I(H02Q,H02R), C02N(H02F,H02G), C02Q(H02K,H02L), C02R(H02Y,
 H), C02R(HA,HB), C30(H30A,H30B), C31(H31A,H31B)
3.b Aromatic/amide H refined with riding coordinates:
 C00K(H00K), C00O(H00O), C00S(H00S), C00U(H00U), C010(H010), C012(H012),
 C013(H013), C014(H014), C015(H015), C016(H016), C017(H017), C019(H019),
 C01A(H01C), C01B(H01F), C01C(H01D), C01E(H01E), C01F(H01G), C01I(H01I),
 C01K(H01K), C01M(H01M), C01N(H01N), C01O(H01O), C01P(H01P), C01Q(H01Q),
 C01R(H01R), C01S(H01S), C01T(H01T), C01U(H01U), C01X(H01X), C022(H022),
 C023(H023), C025(H025), C026(H026), C027(H027), C029(H029), C02C(H02C),
 C02D(H02D), C02E(H02P)
3.c Idealised Me refined as rotating group:
 C02J(H02A,H02B,H02E), C02M(H02S,H02T,H02U), C02O(H02H,H02I,H02J), C02P(H02V,
 H02W,H02X), C02S(H02Z,HC,HD), C02T(H02M,H02N,H02O)
;
_smtbx_masks_special_details
;
A solvent mask was calculated and 264 electrons were 
found in a volume of 1112\%A^3^ in 1 void per unit cell. 
This is consistent with the presence of 
1[C8H18] per Asymmetric Unit 
which account for 264 electrons 
per unit cell.
;
_smtbx_masks_void_probe_radius 1.2
_smtbx_masks_void_truncation_radius 1.2
_olex2_submission_special_instructions 'No special instructions were received'

loop_
_space_group_symop_operation_xyz
'x, y, z'
'-x, -y, -z'

loop_
_atom_site_label
_atom_site_type_symbol
_atom_site_fract_x
_atom_site_fract_y
_atom_site_fract_z
_atom_site_U_iso_or_equiv
_atom_site_adp_type
_atom_site_occupancy
_atom_site_site_symmetry_order
_atom_site_calc_flag
_atom_site_refinement_flags_posn
_atom_site_refinement_flags_adp
_atom_site_refinement_flags_occupancy
_atom_site_disorder_assembly
_atom_site_disorder_group
S001 S 1.19273(8) 0.23296(7) 0.71430(3) 0.0480(2) Uani 1 1 d . . . . .
S002 S 0.29728(8) 0.77991(7) 0.28973(3) 0.0474(2) Uani 1 1 d . . . . .
O1 O 1.7456(3) -0.0551(2) 0.94362(11) 0.0777(9) Uani 1 1 d . . . . .
O2 O 1.9714(3) 0.6811(2) 0.95294(9) 0.0631(7) Uani 1 1 d . . . . .
O3 O -0.4095(3) 0.3519(2) 0.03235(10) 0.0677(8) Uani 1 1 d . . . . .
O003 O 1.3304(3) 0.5251(2) 0.71973(8) 0.0595(7) Uani 1 1 d . . . . .
O4 O -0.2898(3) 1.0955(2) 0.08031(12) 0.0793(9) Uani 1 1 d . . . . .
O004 O 1.1025(3) 0.4718(2) 0.65778(8) 0.0589(7) Uani 1 1 d . . . . .
O5 O 0.1800(3) 0.4890(2) 0.26718(10) 0.0709(8) Uani 1 1 d . . . . .
O6 O 0.4070(3) 0.5313(2) 0.33011(9) 0.0615(7) Uani 1 1 d . . . . .
N008 N 0.7411(3) 0.2690(2) 0.56325(8) 0.0397(6) Uani 1 1 d . . . . .
N009 N 0.7799(3) 0.7282(2) 0.42701(9) 0.0450(6) Uani 1 1 d . . . . .
N00B N -0.1935(3) 0.7089(2) 0.12856(9) 0.0487(7) Uani 1 1 d . . . . .
N00D N 1.6857(3) 0.3218(2) 0.87267(9) 0.0496(7) Uani 1 1 d . . . . .
C00F C 0.9374(3) 0.8855(2) 0.44184(10) 0.0414(7) Uani 1 1 d . . . . .
C00G C 0.8004(3) 0.2264(3) 0.59754(10) 0.0412(7) Uani 1 1 d . . . . .
C00H C 0.5661(3) 0.1211(3) 0.55388(11) 0.0432(7) Uani 1 1 d . . . . .
C00I C -0.2195(3) 0.8062(3) 0.11549(11) 0.0443(7) Uani 1 1 d . . . . .
C00J C 0.0932(3) 0.6828(3) 0.23177(11) 0.0438(7) Uani 1 1 d . . . . .
C00K C 1.0546(4) 0.9378(3) 0.46490(11) 0.0475(8) Uani 1 1 d . . . . .
H00K H 1.090775 1.005631 0.457292 0.057 Uiso 1 1 calc R U . . .
C00L C 0.8909(3) 0.7819(3) 0.45176(11) 0.0425(7) Uani 1 1 d . . . . .
C00M C 0.6257(3) 0.2179(3) 0.53977(10) 0.0403(7) Uani 1 1 d . . . . .
C00N C -0.2501(3) 0.6194(3) 0.10287(11) 0.0425(7) Uani 1 1 d . . . . .
C00O C 1.1162(3) 0.8935(3) 0.49747(11) 0.0454(8) Uani 1 1 d . . . . .
H00O H 1.194353 0.931029 0.512501 0.055 Uiso 1 1 calc R U . . .
C00P C 1.4043(3) 0.3385(3) 0.76733(10) 0.0443(7) Uani 1 1 d . . . . .
C00Q C 0.3947(3) 0.7090(3) 0.32062(11) 0.0450(8) Uani 1 1 d . . . . .
C00R C 1.7016(3) 0.2251(3) 0.89162(11) 0.0455(8) Uani 1 1 d . . . . .
C00S C 0.8665(4) 0.9320(3) 0.41026(11) 0.0475(8) Uani 1 1 d . . . . .
H00S H 0.897640 1.001253 0.403284 0.057 Uiso 1 1 calc R U . . .
C00T C 0.4511(3) 0.2074(3) 0.48142(11) 0.0463(8) Uani 1 1 d . . . . .
C00U C 0.7438(3) 0.1268(3) 0.60856(11) 0.0463(8) Uani 1 1 d . . . . .
H00U H 0.787282 0.094132 0.631030 0.056 Uiso 1 1 calc R U . . .
C00V C 0.7071(3) 0.7747(3) 0.39739(11) 0.0447(7) Uani 1 1 d . . . . .
N00W N 1.3205(4) 0.8576(3) 0.59318(12) 0.0712(10) Uani 1 1 d . . . . .
C00X C 0.1970(3) 0.6730(3) 0.26520(11) 0.0444(8) Uani 1 1 d . . . . .
C00Y C 1.0670(3) 0.7921(3) 0.50976(11) 0.0442(7) Uani 1 1 d . . . . .
C00Z C 1.7586(3) 0.4127(3) 0.89376(11) 0.0451(8) Uani 1 1 d . . . . .
C010 C 0.0006(3) 0.7839(3) 0.17665(11) 0.0464(8) Uani 1 1 d . . . . .
H010 H 0.004587 0.847283 0.162407 0.056 Uiso 1 1 calc R U . . .
C011 C 0.7986(3) 0.3752(3) 0.55096(11) 0.0449(8) Uani 1 1 d . . . . .
H01A H 0.782848 0.381458 0.519668 0.054 Uiso 1 1 calc R U . . .
H01B H 0.895024 0.388476 0.558953 0.054 Uiso 1 1 calc R U . . .
C012 C 0.4440(3) 0.0723(3) 0.53306(11) 0.0498(8) Uani 1 1 d . . . . .
H012 H 0.400752 0.009067 0.543345 0.060 Uiso 1 1 calc R U . . .
C013 C 0.5889(3) 0.7165(3) 0.37357(11) 0.0457(8) Uani 1 1 d . . . . .
H013 H 0.569018 0.644280 0.376859 0.055 Uiso 1 1 calc R U . . .
C014 C -0.1069(3) 0.6117(3) 0.18709(11) 0.0467(8) Uani 1 1 d . . . . .
H014 H -0.178062 0.556156 0.180109 0.056 Uiso 1 1 calc R U . . .
C015 C 0.9925(3) 0.2435(3) 0.65163(11) 0.0460(8) Uani 1 1 d . . . . .
H015 H 0.972348 0.171216 0.654661 0.055 Uiso 1 1 calc R U . . .
C016 C 0.7529(4) 0.8793(3) 0.38924(11) 0.0484(8) Uani 1 1 d . . . . .
H016 H 0.703694 0.913337 0.368758 0.058 Uiso 1 1 calc R U . . .
C017 C 0.9137(3) 0.2851(3) 0.62243(11) 0.0465(8) Uani 1 1 d . . . . .
H017 H 0.934344 0.356950 0.618132 0.056 Uiso 1 1 calc R U . . .
C018 C 1.5943(3) 0.3269(3) 0.83698(11) 0.0457(8) Uani 1 1 d . . . . .
C019 C 0.5071(3) 0.7606(3) 0.34725(11) 0.0449(8) Uani 1 1 d . . . . .
H019 H 0.525668 0.833343 0.346208 0.054 Uiso 1 1 calc R U . . .
C01A C 1.8302(4) 0.5136(3) 0.95838(11) 0.0495(8) Uani 1 1 d . . . . .
H01C H 1.831177 0.520686 0.988405 0.059 Uiso 1 1 calc R U . . .
C01B C -0.1711(3) 0.5502(3) 0.09198(11) 0.0468(8) Uani 1 1 d . . . . .
H01F H -0.078989 0.563972 0.100422 0.056 Uiso 1 1 calc R U . . .
C01C C 1.4547(3) 0.2497(3) 0.77557(11) 0.0485(8) Uani 1 1 d . . . . .
H01D H 1.423295 0.191305 0.757367 0.058 Uiso 1 1 calc R U . . .
C01D C -0.1000(3) 0.7020(3) 0.16416(11) 0.0432(7) Uani 1 1 d . . . . .
C01E C 0.3873(3) 0.1144(3) 0.49853(12) 0.0511(9) Uani 1 1 d . . . . .
H01E H 0.303570 0.081301 0.485541 0.061 Uiso 1 1 calc R U . . .
C01F C 0.9548(3) 0.7363(3) 0.48513(11) 0.0468(8) Uani 1 1 d . . . . .
H01G H 0.922805 0.666738 0.491539 0.056 Uiso 1 1 calc R U . . .
C01G C 0.3490(3) 0.6072(3) 0.31196(11) 0.0485(8) Uani 1 1 d . . . . .
C01H C -0.3619(4) 0.4425(3) 0.05519(11) 0.0480(8) Uani 1 1 d . . . . .
C01I C -0.0109(3) 0.6023(3) 0.22000(11) 0.0471(8) Uani 1 1 d . . . . .
H01I H -0.016310 0.539641 0.234807 0.057 Uiso 1 1 calc R U . . .
C01J C 1.2993(3) 0.3430(3) 0.73300(11) 0.0450(8) Uani 1 1 d . . . . .
C01K C 0.5681(3) 0.2587(3) 0.50360(11) 0.0445(7) Uani 1 1 d . . . . .
H01K H 0.609492 0.323139 0.493766 0.053 Uiso 1 1 calc R U . . .
C01L C 1.1546(3) 0.4015(3) 0.68168(10) 0.0452(8) Uani 1 1 d . . . . .
C01M C -0.2359(4) 0.8791(3) 0.14524(12) 0.0510(8) Uani 1 1 d . . . . .
H01M H -0.231727 0.863514 0.174675 0.061 Uiso 1 1 calc R U . . .
C01N C 1.8266(4) 0.2072(3) 0.90323(11) 0.0512(8) Uani 1 1 d . . . . .
H01N H 1.900656 0.258708 0.899046 0.061 Uiso 1 1 calc R U . . .
C01O C 1.8290(3) 0.4905(3) 0.87132(12) 0.0502(8) Uani 1 1 d . . . . .
H01O H 1.830366 0.482390 0.841439 0.060 Uiso 1 1 calc R U . . .
C01P C -0.3821(4) 0.6003(3) 0.08859(11) 0.0492(8) Uani 1 1 d . . . . .
H01P H -0.435643 0.647684 0.095407 0.059 Uiso 1 1 calc R U . . .
C01Q C -0.2291(4) 0.8310(3) 0.07265(12) 0.0510(8) Uani 1 1 d . . . . .
H01Q H -0.218741 0.781759 0.051930 0.061 Uiso 1 1 calc R U . . .
C01R C 1.8968(4) 0.5790(3) 0.89177(13) 0.0534(9) Uani 1 1 d . . . . .
H01R H 1.942793 0.632319 0.875958 0.064 Uiso 1 1 calc R U . . .
C01S C -0.2287(3) 0.4615(3) 0.06874(12) 0.0501(8) Uani 1 1 d . . . . .
H01S H -0.176072 0.413303 0.062083 0.060 Uiso 1 1 calc R U . . .
C01T C 0.0954(3) 0.7738(3) 0.20983(12) 0.0496(8) Uani 1 1 d . . . . .
H01T H 0.163836 0.830720 0.217793 0.060 Uiso 1 1 calc R U . . .
C01U C 1.5477(4) 0.4183(3) 0.82825(11) 0.0490(8) Uani 1 1 d . . . . .
H01U H 1.580657 0.477154 0.846075 0.059 Uiso 1 1 calc R U . . .
C01V C 1.8980(4) 0.5903(3) 0.93584(12) 0.0502(8) Uani 1 1 d . . . . .
C01W C 1.1024(3) 0.2980(3) 0.67818(11) 0.0459(8) Uani 1 1 d . . . . .
C01X C -0.4382(4) 0.5128(3) 0.06438(12) 0.0517(9) Uani 1 1 d . . . . .
H01X H -0.529064 0.501335 0.054149 0.062 Uiso 1 1 calc R U . . .
C01Y C 0.3933(4) 0.2463(3) 0.44348(12) 0.0541(9) Uani 1 1 d . . . . .
C01Z C 1.1318(4) 0.7484(3) 0.54501(12) 0.0516(8) Uani 1 1 d . . . . .
C020 C 0.2369(4) 0.5859(3) 0.28112(12) 0.0508(8) Uani 1 1 d . . . . .
C021 C 1.2648(3) 0.4255(3) 0.71230(11) 0.0471(8) Uani 1 1 d . . . . .
C022 C 1.5483(4) 0.2431(3) 0.80914(12) 0.0505(8) Uani 1 1 d . . . . .
H022 H 1.581696 0.181453 0.813326 0.061 Uiso 1 1 calc R U . . .
C023 C 0.6287(3) 0.0754(3) 0.58814(11) 0.0465(8) Uani 1 1 d . . . . .
H023 H 0.591081 0.008979 0.597022 0.056 Uiso 1 1 calc R U . . .
N024 N 1.0534(4) 0.5596(3) 0.56188(14) 0.0810(12) Uani 1 1 d . . . . .
C025 C -0.2536(4) 0.9266(3) 0.05934(13) 0.0549(9) Uani 1 1 d . . . . .
H025 H -0.261545 0.941957 0.029895 0.066 Uiso 1 1 calc R U . . .
C026 C 1.7603(3) 0.4259(3) 0.93731(11) 0.0490(8) Uani 1 1 d . . . . .
H026 H 1.712450 0.373486 0.953097 0.059 Uiso 1 1 calc R U . . .
C027 C 1.5951(4) 0.1515(3) 0.89893(12) 0.0545(9) Uani 1 1 d . . . . .
H027 H 1.508505 0.164490 0.892170 0.065 Uiso 1 1 calc R U . . .
C028 C -0.2660(4) 0.9982(3) 0.08959(14) 0.0574(9) Uani 1 1 d . . . . .
C029 C 1.4548(4) 0.4242(3) 0.79429(11) 0.0487(8) Uani 1 1 d . . . . .
H029 H 1.424709 0.486928 0.789067 0.058 Uiso 1 1 calc R U . . .
N02A N 0.5208(4) 0.3997(3) 0.40589(12) 0.0772(11) Uani 1 1 d . . . . .
C02B C 1.2356(4) 0.8069(3) 0.57157(12) 0.0539(9) Uani 1 1 d . . . . .
C02C C 1.8458(4) 0.1152(3) 0.92089(12) 0.0532(9) Uani 1 1 d . . . . .
H02C H 1.932553 0.103798 0.928819 0.064 Uiso 1 1 calc R U . . .
C02D C 1.6129(4) 0.0589(3) 0.91599(14) 0.0605(10) Uani 1 1 d . . . . .
H02D H 1.538495 0.007793 0.920271 0.073 Uiso 1 1 calc R U . . .
C02E C -0.2582(4) 0.9742(3) 0.13209(14) 0.0610(10) Uani 1 1 d . . . . .
H02P H -0.268403 1.023794 0.152689 0.073 Uiso 1 1 calc R U . . .
C02F C 1.7392(4) 0.0400(3) 0.92699(13) 0.0572(9) Uani 1 1 d . . . . .
C02G C 0.4633(4) 0.3301(3) 0.42239(13) 0.0590(10) Uani 1 1 d . . . . .
C02H C 1.0894(4) 0.6454(3) 0.55490(14) 0.0613(10) Uani 1 1 d . . . . .
C02I C 0.7471(4) 0.6146(3) 0.43321(13) 0.0571(9) Uani 1 1 d . . . . .
H02Q H 0.700246 0.580686 0.406567 0.069 Uiso 1 1 calc R U . . .
H02R H 0.829584 0.587667 0.439574 0.069 Uiso 1 1 calc R U . . .
C02J C 0.7379(4) 0.4540(3) 0.57290(15) 0.0622(10) Uani 1 1 d . . . . .
H02A H 0.777504 0.522985 0.564531 0.093 Uiso 1 1 calc R U . . .
H02B H 0.754217 0.448153 0.603873 0.093 Uiso 1 1 calc R U . . .
H02E H 0.642783 0.441738 0.564488 0.093 Uiso 1 1 calc R U . . .
C02K C 0.2720(4) 0.1965(4) 0.42303(14) 0.0659(11) Uani 1 1 d . . . . .
N02L N 0.1710(4) 0.1553(4) 0.40700(14) 0.0954(15) Uani 1 1 d . . . . .
C02M C 0.6637(4) 0.5902(4) 0.46848(16) 0.0703(11) Uani 1 1 d . . . . .
H02S H 0.579393 0.612408 0.461276 0.105 Uiso 1 1 calc R U . . .
H02T H 0.708537 0.626027 0.494623 0.105 Uiso 1 1 calc R U . . .
H02U H 0.647954 0.516006 0.472915 0.105 Uiso 1 1 calc R U . . .
C02N C 1.3004(5) 0.5900(3) 0.68439(15) 0.0734(13) Uani 1 1 d . . . . .
H02F H 1.344424 0.572964 0.659598 0.088 Uiso 1 1 calc R U . . .
H02G H 1.335270 0.662753 0.692622 0.088 Uiso 1 1 calc R U . . .
C02O C 1.9801(5) 0.6922(4) 0.99811(14) 0.0753(13) Uani 1 1 d . . . . .
H02H H 2.030790 0.760139 1.006943 0.113 Uiso 1 1 calc R U . . .
H02I H 2.024163 0.639126 1.011360 0.113 Uiso 1 1 calc R U . . .
H02J H 1.891334 0.684896 1.007129 0.113 Uiso 1 1 calc R U . . .
C02P C -0.5480(5) 0.3162(4) 0.02729(17) 0.0764(13) Uani 1 1 d . . . . .
H02V H -0.590374 0.363607 0.009433 0.115 Uiso 1 1 calc R U . . .
H02W H -0.581527 0.312523 0.055304 0.115 Uiso 1 1 calc R U . . .
H02X H -0.567475 0.247813 0.013660 0.115 Uiso 1 1 calc R U . . .
C02Q C 1.1556(5) 0.5758(3) 0.67210(16) 0.0728(13) Uani 1 1 d . . . . .
H02K H 1.111511 0.592602 0.696900 0.087 Uiso 1 1 calc R U . . .
H02L H 1.137901 0.623476 0.649031 0.087 Uiso 1 1 calc R U . . .
C02R C 0.3423(5) 0.4309(3) 0.31623(17) 0.0820(15) Uani 1 1 d . . . . .
H02Y H 0.274828 0.406087 0.335707 0.098 Uiso 0.519(17) 1 calc R U P A 1
H H 0.407802 0.385047 0.319156 0.098 Uiso 0.519(17) 1 calc R U P A 1
HA H 0.391206 0.408521 0.293649 0.098 Uiso 0.481(17) 1 calc R U P A 2
HB H 0.351257 0.384601 0.340501 0.098 Uiso 0.481(17) 1 calc R U P A 2
C02S C -0.2924(7) 1.1238(4) 0.0365(2) 0.106(2) Uani 1 1 d . . . . .
H02Z H -0.215518 1.106498 0.024559 0.159 Uiso 1 1 calc R U . . .
HC H -0.290421 1.197761 0.034445 0.159 Uiso 1 1 calc R U . . .
HD H -0.373073 1.086399 0.020567 0.159 Uiso 1 1 calc R U . . .
C02T C 1.8723(6) -0.0837(4) 0.9479(2) 0.0971(18) Uani 1 1 d . . . . .
H02M H 1.862808 -0.156577 0.954729 0.146 Uiso 1 1 calc R U . . .
H02N H 1.928926 -0.042385 0.970751 0.146 Uiso 1 1 calc R U . . .
H02O H 1.912034 -0.071808 0.920991 0.146 Uiso 1 1 calc R U . . .
C30 C 0.2793(11) 0.4206(7) 0.2731(3) 0.062(3) Uani 0.519(17) 1 d . . P A 1
H30A H 0.235448 0.348387 0.267089 0.075 Uiso 0.519(17) 1 calc R U P A 1
H30B H 0.346352 0.439118 0.252853 0.075 Uiso 0.519(17) 1 calc R U P A 1
C31 C 0.2088(15) 0.4148(9) 0.3005(6) 0.097(6) Uani 0.481(17) 1 d . . P A 2
H31A H 0.155545 0.420782 0.324397 0.116 Uiso 0.481(17) 1 calc R U P A 2
H31B H 0.182183 0.344157 0.288378 0.116 Uiso 0.481(17) 1 calc R U P A 2

loop_
_atom_site_aniso_label
_atom_site_aniso_U_11
_atom_site_aniso_U_22
_atom_site_aniso_U_33
_atom_site_aniso_U_23
_atom_site_aniso_U_13
_atom_site_aniso_U_12
S001 0.0425(4) 0.0551(5) 0.0426(5) 0.0031(4) -0.0063(3) 0.0052(4)
S002 0.0409(4) 0.0557(5) 0.0435(5) 0.0018(4) -0.0050(3) 0.0087(4)
O1 0.078(2) 0.0627(18) 0.091(2) 0.0192(16) -0.0127(17) 0.0221(16)
O2 0.0644(17) 0.0553(15) 0.0671(18) -0.0088(13) -0.0076(14) 0.0122(13)
O3 0.0650(17) 0.0560(16) 0.0776(19) -0.0150(14) -0.0094(15) 0.0090(14)
O003 0.0605(16) 0.0565(15) 0.0536(15) 0.0005(12) -0.0137(12) 0.0008(13)
O4 0.086(2) 0.0551(17) 0.098(2) 0.0103(16) -0.0013(19) 0.0226(16)
O004 0.0658(16) 0.0531(15) 0.0525(15) 0.0029(12) -0.0151(13) 0.0087(13)
O5 0.0709(18) 0.0543(16) 0.080(2) -0.0045(14) -0.0328(16) 0.0139(14)
O6 0.0644(16) 0.0542(15) 0.0619(16) 0.0031(12) -0.0231(13) 0.0166(13)
N008 0.0353(13) 0.0429(14) 0.0377(14) 0.0017(11) 0.0004(11) 0.0009(11)
N009 0.0346(13) 0.0422(15) 0.0546(17) 0.0023(12) -0.0098(12) 0.0056(12)
N00B 0.0483(16) 0.0506(17) 0.0452(16) -0.0016(13) -0.0132(13) 0.0133(13)
N00D 0.0457(16) 0.0532(17) 0.0457(16) 0.0040(13) -0.0104(13) 0.0063(13)
C00F 0.0385(16) 0.0425(17) 0.0410(17) 0.0009(13) 0.0017(13) 0.0033(14)
C00G 0.0369(16) 0.0474(18) 0.0379(17) -0.0029(14) 0.0005(13) 0.0060(14)
C00H 0.0395(17) 0.0476(18) 0.0409(18) 0.0007(14) 0.0055(14) 0.0033(14)
C00I 0.0390(16) 0.0501(19) 0.0441(18) 0.0013(14) -0.0065(14) 0.0144(15)
C00J 0.0367(16) 0.054(2) 0.0412(18) 0.0004(15) 0.0011(14) 0.0122(15)
C00K 0.0480(19) 0.0440(18) 0.048(2) 0.0019(15) 0.0006(15) 0.0037(15)
C00L 0.0363(16) 0.0436(18) 0.0460(18) 0.0025(14) -0.0027(14) 0.0068(14)
C00M 0.0333(15) 0.0457(17) 0.0398(17) -0.0043(13) 0.0017(13) 0.0032(13)
C00N 0.0384(16) 0.0476(18) 0.0421(18) -0.0009(14) -0.0013(14) 0.0131(14)
C00O 0.0361(16) 0.0449(18) 0.051(2) -0.0002(15) -0.0036(14) 0.0005(14)
C00P 0.0373(16) 0.057(2) 0.0377(17) 0.0011(14) -0.0002(13) 0.0079(15)
C00Q 0.0408(17) 0.052(2) 0.0413(18) 0.0044(15) -0.0033(14) 0.0105(15)
C00R 0.0384(17) 0.055(2) 0.0421(18) 0.0010(15) -0.0034(14) 0.0110(15)
C00S 0.0502(19) 0.0409(18) 0.050(2) 0.0033(15) -0.0001(16) 0.0063(15)
C00T 0.0394(17) 0.0483(19) 0.0477(19) -0.0014(15) -0.0024(14) 0.0029(15)
C00U 0.0460(18) 0.0497(19) 0.0409(18) 0.0053(14) -0.0019(14) 0.0061(15)
C00V 0.0392(17) 0.0496(19) 0.0434(18) 0.0016(15) -0.0010(14) 0.0066(15)
N00W 0.068(2) 0.071(2) 0.062(2) 0.0040(17) -0.0270(18) -0.0006(19)
C00X 0.0354(16) 0.056(2) 0.0399(17) 0.0006(15) -0.0035(13) 0.0073(15)
C00Y 0.0349(16) 0.0488(19) 0.0463(19) 0.0041(15) -0.0009(14) 0.0035(14)
C00Z 0.0350(16) 0.055(2) 0.0444(18) -0.0022(15) -0.0067(14) 0.0116(15)
C010 0.0389(17) 0.0519(19) 0.0473(19) 0.0041(15) -0.0020(14) 0.0095(15)
C011 0.0384(16) 0.0463(18) 0.0463(19) 0.0035(14) -0.0007(14) 0.0014(14)
C012 0.0420(18) 0.051(2) 0.049(2) 0.0019(16) -0.0075(15) -0.0035(16)
C013 0.0408(17) 0.0495(19) 0.0428(18) -0.0035(15) -0.0072(14) 0.0043(15)
C014 0.0401(17) 0.0504(19) 0.0472(19) 0.0034(15) 0.0000(15) 0.0046(15)
C015 0.0427(18) 0.0502(19) 0.0422(18) -0.0015(15) 0.0001(15) 0.0038(15)
C016 0.0469(19) 0.052(2) 0.0446(19) 0.0032(15) -0.0062(15) 0.0112(16)
C017 0.0391(17) 0.057(2) 0.0387(17) -0.0023(15) -0.0037(14) 0.0009(15)
C018 0.0375(16) 0.058(2) 0.0398(18) 0.0014(15) -0.0048(14) 0.0099(15)
C019 0.0398(17) 0.054(2) 0.0403(18) 0.0007(15) -0.0041(14) 0.0101(15)
C01A 0.0495(19) 0.064(2) 0.0382(18) 0.0003(16) -0.0023(15) 0.0219(18)
C01B 0.0386(17) 0.057(2) 0.0455(19) 0.0004(15) 0.0008(14) 0.0122(15)
C01C 0.0419(17) 0.059(2) 0.0430(19) -0.0056(15) -0.0008(14) 0.0086(16)
C01D 0.0356(16) 0.054(2) 0.0402(17) 0.0023(14) -0.0013(13) 0.0123(15)
C01E 0.0344(16) 0.061(2) 0.051(2) -0.0017(17) -0.0054(15) -0.0044(16)
C01F 0.0375(16) 0.0459(19) 0.052(2) 0.0028(15) -0.0051(15) -0.0009(14)
C01G 0.0446(18) 0.061(2) 0.0388(18) 0.0053(15) -0.0075(14) 0.0134(17)
C01H 0.053(2) 0.0423(18) 0.0476(19) -0.0007(14) -0.0009(16) 0.0084(16)
C01I 0.0449(18) 0.056(2) 0.0405(18) 0.0034(15) 0.0003(14) 0.0105(16)
C01J 0.0383(16) 0.059(2) 0.0380(17) 0.0010(15) 0.0022(14) 0.0099(15)
C01K 0.0392(17) 0.0414(17) 0.0487(19) 0.0019(14) -0.0055(14) 0.0021(14)
C01L 0.0468(18) 0.053(2) 0.0344(17) 0.0052(14) -0.0028(14) 0.0090(16)
C01M 0.0463(19) 0.056(2) 0.050(2) -0.0049(16) -0.0051(16) 0.0153(17)
C01N 0.0436(18) 0.062(2) 0.047(2) -0.0013(17) -0.0003(15) 0.0101(17)
C01O 0.0420(18) 0.063(2) 0.0442(19) 0.0044(16) 0.0034(15) 0.0073(17)
C01P 0.0452(18) 0.056(2) 0.049(2) -0.0002(16) 0.0010(15) 0.0177(16)
C01Q 0.0482(19) 0.059(2) 0.047(2) -0.0006(16) -0.0017(16) 0.0160(17)
C01R 0.0431(18) 0.060(2) 0.058(2) 0.0084(18) 0.0012(16) 0.0124(17)
C01S 0.0421(18) 0.054(2) 0.056(2) -0.0034(16) -0.0008(15) 0.0147(16)
C01T 0.0419(18) 0.053(2) 0.051(2) 0.0014(16) -0.0025(15) 0.0056(16)
C01U 0.0492(19) 0.053(2) 0.0420(18) -0.0019(15) -0.0064(15) 0.0082(16)
C01V 0.0452(18) 0.053(2) 0.052(2) -0.0093(16) -0.0088(16) 0.0164(16)
C01W 0.0401(17) 0.057(2) 0.0390(18) 0.0028(15) 0.0016(14) 0.0070(16)
C01X 0.0386(17) 0.060(2) 0.055(2) -0.0006(17) -0.0026(15) 0.0109(16)
C01Y 0.0460(19) 0.056(2) 0.053(2) 0.0029(17) -0.0109(16) 0.0003(17)
C01Z 0.0446(18) 0.053(2) 0.052(2) 0.0040(16) -0.0059(16) 0.0016(16)
C020 0.0462(19) 0.056(2) 0.047(2) -0.0024(16) -0.0102(15) 0.0087(17)
C021 0.0453(18) 0.052(2) 0.0395(18) -0.0019(15) -0.0037(14) 0.0012(16)
C022 0.0466(19) 0.056(2) 0.050(2) -0.0039(16) -0.0024(16) 0.0158(16)
C023 0.0474(18) 0.0429(18) 0.0463(19) 0.0026(14) 0.0019(15) 0.0024(15)
N024 0.067(2) 0.072(3) 0.093(3) 0.027(2) -0.017(2) -0.003(2)
C025 0.050(2) 0.058(2) 0.059(2) 0.0113(18) 0.0054(17) 0.0185(17)
C026 0.0419(18) 0.058(2) 0.047(2) 0.0039(16) -0.0028(15) 0.0126(16)
C027 0.0410(18) 0.066(2) 0.057(2) 0.0079(18) 0.0023(16) 0.0137(17)
C028 0.049(2) 0.050(2) 0.073(3) 0.0071(18) 0.0001(18) 0.0120(17)
C029 0.0472(19) 0.054(2) 0.0446(19) -0.0005(15) -0.0034(15) 0.0126(16)
N02A 0.077(3) 0.081(3) 0.064(2) 0.019(2) -0.013(2) 0.002(2)
C02B 0.048(2) 0.058(2) 0.052(2) 0.0043(17) -0.0061(17) 0.0076(17)
C02C 0.0430(18) 0.064(2) 0.055(2) -0.0015(17) -0.0023(16) 0.0206(17)
C02D 0.046(2) 0.063(2) 0.071(3) 0.012(2) 0.0008(18) 0.0073(18)
C02E 0.052(2) 0.058(2) 0.073(3) -0.015(2) -0.0033(19) 0.0172(18)
C02F 0.057(2) 0.058(2) 0.058(2) 0.0070(18) -0.0035(18) 0.0201(19)
C02G 0.056(2) 0.066(3) 0.050(2) 0.0042(19) -0.0132(18) 0.006(2)
C02H 0.051(2) 0.065(3) 0.063(2) 0.014(2) -0.0093(18) 0.0040(19)
C02I 0.051(2) 0.048(2) 0.067(2) -0.0007(17) -0.0092(18) 0.0021(17)
C02J 0.051(2) 0.050(2) 0.086(3) -0.0010(19) 0.014(2) 0.0077(18)
C02K 0.056(2) 0.078(3) 0.056(2) 0.017(2) -0.0120(19) 0.001(2)
N02L 0.069(3) 0.114(3) 0.080(3) 0.021(2) -0.033(2) -0.020(2)
C02M 0.057(2) 0.069(3) 0.081(3) 0.002(2) 0.003(2) 0.003(2)
C02N 0.083(3) 0.059(2) 0.065(3) 0.013(2) -0.019(2) -0.009(2)
C02O 0.092(3) 0.066(3) 0.066(3) -0.019(2) -0.022(2) 0.028(2)
C02P 0.068(3) 0.066(3) 0.086(3) -0.007(2) -0.014(2) -0.002(2)
C02Q 0.087(3) 0.049(2) 0.074(3) 0.004(2) -0.023(2) 0.007(2)
C02R 0.089(3) 0.057(3) 0.093(4) -0.004(2) -0.039(3) 0.018(2)
C02S 0.134(5) 0.076(3) 0.120(5) 0.043(3) 0.028(4) 0.043(4)
C02T 0.091(4) 0.086(4) 0.122(5) 0.009(3) -0.014(3) 0.051(3)
C30 0.068(6) 0.056(5) 0.063(6) -0.001(4) -0.010(5) 0.022(4)
C31 0.088(9) 0.068(6) 0.118(13) 0.031(7) -0.046(9) 0.005(6)

loop_
_atom_type_symbol
_atom_type_description
_atom_type_scat_dispersion_real
_atom_type_scat_dispersion_imag
_atom_type_scat_source
C C 0.0181 0.0091 'International Tables Vol C Tables 4.2.6.8 and 6.1.1.4'
H H 0.0000 0.0000 'International Tables Vol C Tables 4.2.6.8 and 6.1.1.4'
N N 0.0311 0.0180 'International Tables Vol C Tables 4.2.6.8 and 6.1.1.4'
O O 0.0492 0.0322 'International Tables Vol C Tables 4.2.6.8 and 6.1.1.4'
S S 0.3331 0.5567 'International Tables Vol C Tables 4.2.6.8 and 6.1.1.4'

loop_
_geom_angle_atom_site_label_1
_geom_angle_atom_site_label_2
_geom_angle_atom_site_label_3
_geom_angle
_geom_angle_site_symmetry_1
_geom_angle_site_symmetry_3
_geom_angle_publ_flag
C01J S001 C01W 93.58(17) . . ?
C00X S002 C00Q 93.95(17) . . ?
C02F O1 C02T 116.5(4) . . ?
C01V O2 C02O 115.8(4) . . ?
C01H O3 C02P 117.9(3) . . ?
C021 O003 C02N 111.0(3) . . ?
C028 O4 C02S 116.6(4) . . ?
C01L O004 C02Q 112.8(3) . . ?
C020 O5 C30 109.4(4) . . ?
C020 O5 C31 109.2(6) . . ?
C01G O6 C02R 113.5(3) . . ?
C00G N008 C00M 122.4(3) . . ?
C00G N008 C011 119.1(3) . . ?
C00M N008 C011 118.5(3) . . ?
C00L N009 C02I 116.6(3) . . ?
C00V N009 C00L 122.5(3) . . ?
C00V N009 C02I 120.8(3) . . ?
C00I N00B C00N 119.5(3) . . ?
C00I N00B C01D 120.1(3) . . ?
C01D N00B C00N 120.0(3) . . ?
C00Z N00D C00R 117.1(3) . . ?
C018 N00D C00R 121.8(3) . . ?
C018 N00D C00Z 120.9(3) . . ?
C00K C00F C00L 118.1(3) . . ?
C00S C00F C00K 122.7(3) . . ?
C00S C00F C00L 119.3(3) . . ?
N008 C00G C00U 117.9(3) . . ?
N008 C00G C017 120.2(3) . . ?
C00U C00G C017 121.9(3) . . ?
C012 C00H C00M 119.0(3) . . ?
C023 C00H C00M 119.8(3) . . ?
C023 C00H C012 121.3(3) . . ?
C01M C00I N00B 120.8(3) . . ?
C01Q C00I N00B 120.9(3) . . ?
C01Q C00I C01M 118.3(3) . . ?
C01I C00J C00X 122.0(3) . . ?
C01T C00J C00X 120.7(3) . . ?
C01T C00J C01I 117.3(3) . . ?
C00F C00K H00K 119.3 . . ?
C00O C00K C00F 121.5(3) . . ?
C00O C00K H00K 119.3 . . ?
N009 C00L C00F 118.0(3) . . ?
C01F C00L N009 121.7(3) . . ?
C01F C00L C00F 120.2(3) . . ?
N008 C00M C00H 118.0(3) . . ?
C01K C00M N008 122.7(3) . . ?
C01K C00M C00H 119.3(3) . . ?
C01B C00N N00B 120.1(3) . . ?
C01P C00N N00B 120.6(3) . . ?
C01P C00N C01B 119.3(3) . . ?
C00K C00O H00O 119.3 . . ?
C00K C00O C00Y 121.4(3) . . ?
C00Y C00O H00O 119.3 . . ?
C01C C00P C01J 122.1(3) . . ?
C01C C00P C029 117.3(3) . . ?
C029 C00P C01J 120.5(3) . . ?
C019 C00Q S002 119.8(3) . . ?
C01G C00Q S002 109.0(2) . . ?
C01G C00Q C019 131.1(3) . . ?
C01N C00R N00D 119.1(3) . . ?
C027 C00R N00D 121.6(3) . . ?
C027 C00R C01N 119.3(3) . . ?
C00F C00S H00S 119.6 . . ?
C016 C00S C00F 120.8(3) . . ?
C016 C00S H00S 119.6 . . ?
C01E C00T C01Y 119.8(3) . . ?
C01K C00T C01E 117.8(3) . . ?
C01K C00T C01Y 122.4(3) . . ?
C00G C00U H00U 118.9 . . ?
C023 C00U C00G 122.2(3) . . ?
C023 C00U H00U 118.9 . . ?
N009 C00V C013 120.6(3) . . ?
N009 C00V C016 118.0(3) . . ?
C016 C00V C013 121.3(3) . . ?
C00J C00X S002 121.1(3) . . ?
C020 C00X S002 109.4(3) . . ?
C020 C00X C00J 129.4(3) . . ?
C00O C00Y C01Z 120.2(3) . . ?
C01F C00Y C00O 117.7(3) . . ?
C01F C00Y C01Z 122.0(3) . . ?
C01O C00Z N00D 121.2(3) . . ?
C026 C00Z N00D 120.5(3) . . ?
C026 C00Z C01O 118.2(3) . . ?
C01D C010 H010 119.8 . . ?
C01D C010 C01T 120.3(3) . . ?
C01T C010 H010 119.8 . . ?
N008 C011 H01A 109.5 . . ?
N008 C011 H01B 109.5 . . ?
N008 C011 C02J 110.9(3) . . ?
H01A C011 H01B 108.1 . . ?
C02J C011 H01A 109.5 . . ?
C02J C011 H01B 109.5 . . ?
C00H C012 H012 119.5 . . ?
C01E C012 C00H 120.9(3) . . ?
C01E C012 H012 119.5 . . ?
C00V C013 H013 118.6 . . ?
C019 C013 C00V 122.8(3) . . ?
C019 C013 H013 118.6 . . ?
C01D C014 H014 119.7 . . ?
C01I C014 H014 119.7 . . ?
C01I C014 C01D 120.6(3) . . ?
C017 C015 H015 116.9 . . ?
C017 C015 C01W 126.1(3) . . ?
C01W C015 H015 116.9 . . ?
C00S C016 C00V 121.1(3) . . ?
C00S C016 H016 119.5 . . ?
C00V C016 H016 119.5 . . ?
C00G C017 H017 118.2 . . ?
C015 C017 C00G 123.7(3) . . ?
C015 C017 H017 118.2 . . ?
C01U C018 N00D 120.2(3) . . ?
C022 C018 N00D 121.9(3) . . ?
C022 C018 C01U 118.0(3) . . ?
C00Q C019 H019 116.7 . . ?
C013 C019 C00Q 126.5(3) . . ?
C013 C019 H019 116.7 . . ?
C01V C01A H01C 120.1 . . ?
C01V C01A C026 119.8(3) . . ?
C026 C01A H01C 120.1 . . ?
C00N C01B H01F 120.3 . . ?
C01S C01B C00N 119.3(3) . . ?
C01S C01B H01F 120.3 . . ?
C00P C01C H01D 118.7 . . ?
C022 C01C C00P 122.5(3) . . ?
C022 C01C H01D 118.7 . . ?
C010 C01D N00B 121.1(3) . . ?
C010 C01D C014 118.4(3) . . ?
C014 C01D N00B 120.5(3) . . ?
C00T C01E H01E 119.5 . . ?
C012 C01E C00T 121.1(3) . . ?
C012 C01E H01E 119.5 . . ?
C00L C01F C00Y 120.8(3) . . ?
C00L C01F H01G 119.6 . . ?
C00Y C01F H01G 119.6 . . ?
O6 C01G C020 122.2(3) . . ?
C00Q C01G O6 123.4(3) . . ?
C00Q C01G C020 114.4(3) . . ?
C01S C01H O3 116.1(3) . . ?
C01X C01H O3 124.1(3) . . ?
C01X C01H C01S 119.8(3) . . ?
C00J C01I H01I 119.3 . . ?
C014 C01I C00J 121.4(3) . . ?
C014 C01I H01I 119.3 . . ?
C00P C01J S001 120.6(3) . . ?
C021 C01J S001 109.5(3) . . ?
C021 C01J C00P 129.9(3) . . ?
C00M C01K C00T 121.6(3) . . ?
C00M C01K H01K 119.2 . . ?
C00T C01K H01K 119.2 . . ?
O004 C01L C01W 122.2(3) . . ?
O004 C01L C021 124.4(3) . . ?
C01W C01L C021 113.4(3) . . ?
C00I C01M H01M 119.9 . . ?
C02E C01M C00I 120.1(4) . . ?
C02E C01M H01M 119.9 . . ?
C00R C01N H01N 119.6 . . ?
C00R C01N C02C 120.8(4) . . ?
C02C C01N H01N 119.6 . . ?
C00Z C01O H01O 119.6 . . ?
C01R C01O C00Z 120.9(3) . . ?
C01R C01O H01O 119.6 . . ?
C00N C01P H01P 119.5 . . ?
C00N C01P C01X 120.9(3) . . ?
C01X C01P H01P 119.5 . . ?
C00I C01Q H01Q 119.2 . . ?
C00I C01Q C025 121.5(3) . . ?
C025 C01Q H01Q 119.2 . . ?
C01O C01R H01R 120.1 . . ?
C01O C01R C01V 119.8(4) . . ?
C01V C01R H01R 120.1 . . ?
C01B C01S H01S 119.7 . . ?
C01H C01S C01B 120.7(3) . . ?
C01H C01S H01S 119.7 . . ?
C00J C01T H01T 119.0 . . ?
C010 C01T C00J 121.9(3) . . ?
C010 C01T H01T 119.0 . . ?
C018 C01U H01U 119.4 . . ?
C029 C01U C018 121.2(3) . . ?
C029 C01U H01U 119.4 . . ?
O2 C01V C01R 114.7(4) . . ?
C01A C01V O2 125.5(3) . . ?
C01A C01V C01R 119.8(3) . . ?
C015 C01W S001 120.3(3) . . ?
C01L C01W S001 109.0(3) . . ?
C01L C01W C015 130.7(3) . . ?
C01H C01X C01P 119.9(3) . . ?
C01H C01X H01X 120.1 . . ?
C01P C01X H01X 120.1 . . ?
C02G C01Y C00T 120.9(3) . . ?
C02K C01Y C00T 121.4(3) . . ?
C02K C01Y C02G 117.3(3) . . ?
C02B C01Z C00Y 121.6(3) . . ?
C02H C01Z C00Y 120.0(3) . . ?
C02H C01Z C02B 118.3(3) . . ?
O5 C020 C00X 123.7(3) . . ?
O5 C020 C01G 123.0(3) . . ?
C00X C020 C01G 113.2(3) . . ?
O003 C021 C01L 121.4(3) . . ?
C01J C021 O003 124.1(3) . . ?
C01J C021 C01L 114.4(3) . . ?
C018 C022 H022 119.9 . . ?
C01C C022 C018 120.1(3) . . ?
C01C C022 H022 119.9 . . ?
C00H C023 H023 120.3 . . ?
C00U C023 C00H 119.5(3) . . ?
C00U C023 H023 120.3 . . ?
C01Q C025 H025 120.5 . . ?
C028 C025 C01Q 118.9(4) . . ?
C028 C025 H025 120.5 . . ?
C00Z C026 H026 119.3 . . ?
C01A C026 C00Z 121.5(4) . . ?
C01A C026 H026 119.3 . . ?
C00R C027 H027 119.8 . . ?
C00R C027 C02D 120.5(4) . . ?
C02D C027 H027 119.8 . . ?
C025 C028 O4 124.2(4) . . ?
C025 C028 C02E 120.1(4) . . ?
C02E C028 O4 115.7(4) . . ?
C00P C029 H029 119.7 . . ?
C01U C029 C00P 120.7(3) . . ?
C01U C029 H029 119.7 . . ?
N00W C02B C01Z 178.3(4) . . ?
C01N C02C H02C 120.0 . . ?
C02F C02C C01N 120.0(3) . . ?
C02F C02C H02C 120.0 . . ?
C027 C02D H02D 119.9 . . ?
C027 C02D C02F 120.3(4) . . ?
C02F C02D H02D 119.9 . . ?
C01M C02E H02P 119.5 . . ?
C028 C02E C01M 121.0(4) . . ?
C028 C02E H02P 119.5 . . ?
O1 C02F C02D 115.4(4) . . ?
C02C C02F O1 125.4(4) . . ?
C02C C02F C02D 119.1(4) . . ?
N02A C02G C01Y 178.7(5) . . ?
N024 C02H C01Z 178.1(5) . . ?
N009 C02I H02Q 109.4 . . ?
N009 C02I H02R 109.4 . . ?
H02Q C02I H02R 108.0 . . ?
C02M C02I N009 111.1(3) . . ?
C02M C02I H02Q 109.4 . . ?
C02M C02I H02R 109.4 . . ?
C011 C02J H02A 109.5 . . ?
C011 C02J H02B 109.5 . . ?
C011 C02J H02E 109.5 . . ?
H02A C02J H02B 109.5 . . ?
H02A C02J H02E 109.5 . . ?
H02B C02J H02E 109.5 . . ?
N02L C02K C01Y 178.6(5) . . ?
C02I C02M H02S 109.5 . . ?
C02I C02M H02T 109.5 . . ?
C02I C02M H02U 109.5 . . ?
H02S C02M H02T 109.5 . . ?
H02S C02M H02U 109.5 . . ?
H02T C02M H02U 109.5 . . ?
O003 C02N H02F 109.4 . . ?
O003 C02N H02G 109.4 . . ?
O003 C02N C02Q 111.2(4) . . ?
H02F C02N H02G 108.0 . . ?
C02Q C02N H02F 109.4 . . ?
C02Q C02N H02G 109.4 . . ?
O2 C02O H02H 109.5 . . ?
O2 C02O H02I 109.5 . . ?
O2 C02O H02J 109.5 . . ?
H02H C02O H02I 109.5 . . ?
H02H C02O H02J 109.5 . . ?
H02I C02O H02J 109.5 . . ?
O3 C02P H02V 109.5 . . ?
O3 C02P H02W 109.5 . . ?
O3 C02P H02X 109.5 . . ?
H02V C02P H02W 109.5 . . ?
H02V C02P H02X 109.5 . . ?
H02W C02P H02X 109.5 . . ?
O004 C02Q C02N 111.0(4) . . ?
O004 C02Q H02K 109.4 . . ?
O004 C02Q H02L 109.4 . . ?
C02N C02Q H02K 109.4 . . ?
C02N C02Q H02L 109.4 . . ?
H02K C02Q H02L 108.0 . . ?
O6 C02R H02Y 108.2 . . ?
O6 C02R H 108.2 . . ?
O6 C02R HA 107.5 . . ?
O6 C02R HB 107.5 . . ?
O6 C02R C30 116.4(5) . . ?
H02Y C02R H 107.3 . . ?
HA C02R HB 107.0 . . ?
C30 C02R H02Y 108.2 . . ?
C30 C02R H 108.2 . . ?
C31 C02R O6 119.1(7) . . ?
C31 C02R HA 107.5 . . ?
C31 C02R HB 107.5 . . ?
O4 C02S H02Z 109.5 . . ?
O4 C02S HC 109.5 . . ?
O4 C02S HD 109.5 . . ?
H02Z C02S HC 109.5 . . ?
H02Z C02S HD 109.5 . . ?
HC C02S HD 109.5 . . ?
O1 C02T H02M 109.5 . . ?
O1 C02T H02N 109.5 . . ?
O1 C02T H02O 109.5 . . ?
H02M C02T H02N 109.5 . . ?
H02M C02T H02O 109.5 . . ?
H02N C02T H02O 109.5 . . ?
O5 C30 H30A 109.7 . . ?
O5 C30 H30B 109.7 . . ?
C02R C30 O5 110.0(7) . . ?
C02R C30 H30A 109.7 . . ?
C02R C30 H30B 109.7 . . ?
H30A C30 H30B 108.2 . . ?
O5 C31 H31A 109.1 . . ?
O5 C31 H31B 109.1 . . ?
C02R C31 O5 112.7(11) . . ?
C02R C31 H31A 109.1 . . ?
C02R C31 H31B 109.1 . . ?
H31A C31 H31B 107.8 . . ?

loop_
_geom_bond_atom_site_label_1
_geom_bond_atom_site_label_2
_geom_bond_distance
_geom_bond_site_symmetry_2
_geom_bond_publ_flag
S001 C01J 1.723(4) . ?
S001 C01W 1.735(4) . ?
S002 C00Q 1.735(3) . ?
S002 C00X 1.726(4) . ?
O1 C02F 1.377(5) . ?
O1 C02T 1.429(6) . ?
O2 C01V 1.377(5) . ?
O2 C02O 1.424(5) . ?
O3 C01H 1.382(4) . ?
O3 C02P 1.421(6) . ?
O003 C021 1.377(4) . ?
O003 C02N 1.454(5) . ?
O4 C028 1.384(5) . ?
O4 C02S 1.431(7) . ?
O004 C01L 1.355(4) . ?
O004 C02Q 1.441(5) . ?
O5 C020 1.363(5) . ?
O5 C30 1.493(9) . ?
O5 C31 1.488(11) . ?
O6 C01G 1.364(4) . ?
O6 C02R 1.422(5) . ?
N008 C00G 1.365(4) . ?
N008 C00M 1.401(4) . ?
N008 C011 1.492(4) . ?
N009 C00L 1.399(4) . ?
N009 C00V 1.362(4) . ?
N009 C02I 1.498(5) . ?
N00B C00I 1.420(4) . ?
N00B C00N 1.432(4) . ?
N00B C01D 1.423(4) . ?
N00D C00R 1.446(5) . ?
N00D C00Z 1.423(5) . ?
N00D C018 1.407(4) . ?
C00F C00K 1.413(5) . ?
C00F C00L 1.417(5) . ?
C00F C00S 1.391(5) . ?
C00G C00U 1.404(5) . ?
C00G C017 1.442(5) . ?
C00H C00M 1.412(5) . ?
C00H C012 1.408(5) . ?
C00H C023 1.402(5) . ?
C00I C01M 1.390(5) . ?
C00I C01Q 1.390(5) . ?
C00J C00X 1.454(5) . ?
C00J C01I 1.391(5) . ?
C00J C01T 1.390(5) . ?
C00K H00K 0.9500 . ?
C00K C00O 1.349(5) . ?
C00L C01F 1.387(5) . ?
C00M C01K 1.392(5) . ?
C00N C01B 1.402(5) . ?
C00N C01P 1.375(5) . ?
C00O H00O 0.9500 . ?
C00O C00Y 1.417(5) . ?
C00P C01C 1.388(5) . ?
C00P C01J 1.467(5) . ?
C00P C029 1.405(5) . ?
C00Q C019 1.427(5) . ?
C00Q C01G 1.363(5) . ?
C00R C01N 1.376(5) . ?
C00R C027 1.372(5) . ?
C00S H00S 0.9500 . ?
C00S C016 1.361(5) . ?
C00T C01E 1.423(5) . ?
C00T C01K 1.396(5) . ?
C00T C01Y 1.425(5) . ?
C00U H00U 0.9500 . ?
C00U C023 1.359(5) . ?
C00V C013 1.459(5) . ?
C00V C016 1.414(5) . ?
N00W C02B 1.162(5) . ?
C00X C020 1.376(5) . ?
C00Y C01F 1.416(5) . ?
C00Y C01Z 1.421(5) . ?
C00Z C01O 1.390(5) . ?
C00Z C026 1.382(5) . ?
C010 H010 0.9500 . ?
C010 C01D 1.387(5) . ?
C010 C01T 1.387(5) . ?
C011 H01A 0.9900 . ?
C011 H01B 0.9900 . ?
C011 C02J 1.515(5) . ?
C012 H012 0.9500 . ?
C012 C01E 1.356(5) . ?
C013 H013 0.9500 . ?
C013 C019 1.340(5) . ?
C014 H014 0.9500 . ?
C014 C01D 1.394(5) . ?
C014 C01I 1.387(5) . ?
C015 H015 0.9500 . ?
C015 C017 1.356(5) . ?
C015 C01W 1.423(5) . ?
C016 H016 0.9500 . ?
C017 H017 0.9500 . ?
C018 C01U 1.404(5) . ?
C018 C022 1.395(5) . ?
C019 H019 0.9500 . ?
C01A H01C 0.9500 . ?
C01A C01V 1.370(6) . ?
C01A C026 1.381(5) . ?
C01B H01F 0.9500 . ?
C01B C01S 1.388(5) . ?
C01C H01D 0.9500 . ?
C01C C022 1.378(5) . ?
C01E H01E 0.9500 . ?
C01F H01G 0.9500 . ?
C01G C020 1.424(5) . ?
C01H C01S 1.382(5) . ?
C01H C01X 1.378(5) . ?
C01I H01I 0.9500 . ?
C01J C021 1.361(5) . ?
C01K H01K 0.9500 . ?
C01L C01W 1.379(5) . ?
C01L C021 1.408(5) . ?
C01M H01M 0.9500 . ?
C01M C02E 1.381(6) . ?
C01N H01N 0.9500 . ?
C01N C02C 1.382(5) . ?
C01O H01O 0.9500 . ?
C01O C01R 1.373(6) . ?
C01P H01P 0.9500 . ?
C01P C01X 1.387(5) . ?
C01Q H01Q 0.9500 . ?
C01Q C025 1.395(5) . ?
C01R H01R 0.9500 . ?
C01R C01V 1.396(5) . ?
C01S H01S 0.9500 . ?
C01T H01T 0.9500 . ?
C01U H01U 0.9500 . ?
C01U C029 1.379(5) . ?
C01X H01X 0.9500 . ?
C01Y C02G 1.418(6) . ?
C01Y C02K 1.402(5) . ?
C01Z C02B 1.404(5) . ?
C01Z C02H 1.402(6) . ?
C022 H022 0.9500 . ?
C023 H023 0.9500 . ?
N024 C02H 1.158(5) . ?
C025 H025 0.9500 . ?
C025 C028 1.376(6) . ?
C026 H026 0.9500 . ?
C027 H027 0.9500 . ?
C027 C02D 1.377(6) . ?
C028 C02E 1.376(6) . ?
C029 H029 0.9500 . ?
N02A C02G 1.158(6) . ?
C02C H02C 0.9500 . ?
C02C C02F 1.375(6) . ?
C02D H02D 0.9500 . ?
C02D C02F 1.391(6) . ?
C02E H02P 0.9500 . ?
C02I H02Q 0.9900 . ?
C02I H02R 0.9900 . ?
C02I C02M 1.478(6) . ?
C02J H02A 0.9800 . ?
C02J H02B 0.9800 . ?
C02J H02E 0.9800 . ?
C02K N02L 1.155(6) . ?
C02M H02S 0.9800 . ?
C02M H02T 0.9800 . ?
C02M H02U 0.9800 . ?
C02N H02F 0.9900 . ?
C02N H02G 0.9900 . ?
C02N C02Q 1.492(7) . ?
C02O H02H 0.9800 . ?
C02O H02I 0.9800 . ?
C02O H02J 0.9800 . ?
C02P H02V 0.9800 . ?
C02P H02W 0.9800 . ?
C02P H02X 0.9800 . ?
C02Q H02K 0.9900 . ?
C02Q H02L 0.9900 . ?
C02R H02Y 0.9900 . ?
C02R H 0.9900 . ?
C02R HA 0.9900 . ?
C02R HB 0.9900 . ?
C02R C30 1.443(10) . ?
C02R C31 1.402(13) . ?
C02S H02Z 0.9800 . ?
C02S HC 0.9800 . ?
C02S HD 0.9800 . ?
C02T H02M 0.9800 . ?
C02T H02N 0.9800 . ?
C02T H02O 0.9800 . ?
C30 H30A 0.9900 . ?
C30 H30B 0.9900 . ?
C31 H31A 0.9900 . ?
C31 H31B 0.9900 . ?

loop_
_geom_torsion_atom_site_label_1
_geom_torsion_atom_site_label_2
_geom_torsion_atom_site_label_3
_geom_torsion_atom_site_label_4
_geom_torsion
_geom_torsion_site_symmetry_1
_geom_torsion_site_symmetry_2
_geom_torsion_site_symmetry_3
_geom_torsion_site_symmetry_4
_geom_torsion_publ_flag
S001 C01J C021 O003 -179.8(3) . . . . ?
S001 C01J C021 C01L -0.2(4) . . . . ?
S002 C00Q C019 C013 178.1(3) . . . . ?
S002 C00Q C01G O6 177.9(3) . . . . ?
S002 C00Q C01G C020 -0.3(4) . . . . ?
S002 C00X C020 O5 -177.8(3) . . . . ?
S002 C00X C020 C01G -1.4(4) . . . . ?
O3 C01H C01S C01B -179.9(3) . . . . ?
O3 C01H C01X C01P 178.2(4) . . . . ?
O003 C02N C02Q O004 -62.0(5) . . . . ?
O4 C028 C02E C01M 179.5(4) . . . . ?
O004 C01L C01W S001 -178.8(3) . . . . ?
O004 C01L C01W C015 -0.1(6) . . . . ?
O004 C01L C021 O003 -1.2(5) . . . . ?
O004 C01L C021 C01J 179.2(3) . . . . ?
O6 C01G C020 O5 -0.6(6) . . . . ?
O6 C01G C020 C00X -177.1(3) . . . . ?
O6 C02R C30 O5 -57.7(10) . . . . ?
O6 C02R C31 O5 50.5(18) . . . . ?
N008 C00G C00U C023 -4.5(5) . . . . ?
N008 C00G C017 C015 -167.3(3) . . . . ?
N008 C00M C01K C00T -178.3(3) . . . . ?
N009 C00L C01F C00Y 180.0(3) . . . . ?
N009 C00V C013 C019 173.2(3) . . . . ?
N009 C00V C016 C00S 0.2(5) . . . . ?
N00B C00I C01M C02E 178.6(3) . . . . ?
N00B C00I C01Q C025 -179.5(3) . . . . ?
N00B C00N C01B C01S 177.0(3) . . . . ?
N00B C00N C01P C01X -178.8(3) . . . . ?
N00D C00R C01N C02C -179.1(3) . . . . ?
N00D C00R C027 C02D 178.3(4) . . . . ?
N00D C00Z C01O C01R 178.6(3) . . . . ?
N00D C00Z C026 C01A -179.9(3) . . . . ?
N00D C018 C01U C029 -177.8(3) . . . . ?
N00D C018 C022 C01C 177.2(3) . . . . ?
C00F C00K C00O C00Y 0.7(6) . . . . ?
C00F C00L C01F C00Y 0.0(5) . . . . ?
C00F C00S C016 C00V -3.1(6) . . . . ?
C00G N008 C00M C00H 3.4(4) . . . . ?
C00G N008 C00M C01K -176.9(3) . . . . ?
C00G N008 C011 C02J -91.1(4) . . . . ?
C00G C00U C023 C00H 2.4(5) . . . . ?
C00H C00M C01K C00T 1.4(5) . . . . ?
C00H C012 C01E C00T 2.0(6) . . . . ?
C00I N00B C00N C01B 131.2(4) . . . . ?
C00I N00B C00N C01P -48.8(5) . . . . ?
C00I N00B C01D C010 -24.6(5) . . . . ?
C00I N00B C01D C014 156.0(3) . . . . ?
C00I C01M C02E C028 0.6(6) . . . . ?
C00I C01Q C025 C028 1.2(6) . . . . ?
C00J C00X C020 O5 -0.7(6) . . . . ?
C00J C00X C020 C01G 175.8(3) . . . . ?
C00K C00F C00L N009 -175.8(3) . . . . ?
C00K C00F C00L C01F 4.2(5) . . . . ?
C00K C00F C00S C016 -179.0(3) . . . . ?
C00K C00O C00Y C01F 3.6(5) . . . . ?
C00K C00O C00Y C01Z -178.1(4) . . . . ?
C00L N009 C00V C013 -177.4(3) . . . . ?
C00L N009 C00V C016 5.3(5) . . . . ?
C00L N009 C02I C02M 86.9(4) . . . . ?
C00L C00F C00K C00O -4.6(5) . . . . ?
C00L C00F C00S C016 0.6(5) . . . . ?
C00M N008 C00G C00U 1.5(5) . . . . ?
C00M N008 C00G C017 -175.6(3) . . . . ?
C00M N008 C011 C02J 87.1(4) . . . . ?
C00M C00H C012 C01E 3.6(5) . . . . ?
C00M C00H C023 C00U 2.7(5) . . . . ?
C00N N00B C00I C01M 143.1(3) . . . . ?
C00N N00B C00I C01Q -36.9(5) . . . . ?
C00N N00B C01D C010 148.1(3) . . . . ?
C00N N00B C01D C014 -31.3(5) . . . . ?
C00N C01B C01S C01H 2.0(6) . . . . ?
C00N C01P C01X C01H 1.5(6) . . . . ?
C00O C00Y C01F C00L -3.8(5) . . . . ?
C00O C00Y C01Z C02B 7.5(6) . . . . ?
C00O C00Y C01Z C02H -174.7(4) . . . . ?
C00P C01C C022 C018 1.4(6) . . . . ?
C00P C01J C021 O003 2.5(6) . . . . ?
C00P C01J C021 C01L -177.8(3) . . . . ?
C00Q S002 C00X C00J -176.4(3) . . . . ?
C00Q S002 C00X C020 1.0(3) . . . . ?
C00Q C01G C020 O5 177.6(4) . . . . ?
C00Q C01G C020 C00X 1.1(5) . . . . ?
C00R N00D C00Z C01O 133.1(3) . . . . ?
C00R N00D C00Z C026 -47.2(5) . . . . ?
C00R N00D C018 C01U 157.8(3) . . . . ?
C00R N00D C018 C022 -22.8(5) . . . . ?
C00R C01N C02C C02F 0.1(6) . . . . ?
C00R C027 C02D C02F 1.6(6) . . . . ?
C00S C00F C00K C00O 175.1(3) . . . . ?
C00S C00F C00L N009 4.5(5) . . . . ?
C00S C00F C00L C01F -175.4(3) . . . . ?
C00U C00G C017 C015 15.8(5) . . . . ?
C00V N009 C00L C00F -7.6(5) . . . . ?
C00V N009 C00L C01F 172.3(3) . . . . ?
C00V N009 C02I C02M -95.6(4) . . . . ?
C00V C013 C019 C00Q 175.4(3) . . . . ?
C00X S002 C00Q C019 175.8(3) . . . . ?
C00X S002 C00Q C01G -0.4(3) . . . . ?
C00X C00J C01I C014 -177.8(3) . . . . ?
C00X C00J C01T C010 177.3(3) . . . . ?
C00Z N00D C00R C01N -48.8(5) . . . . ?
C00Z N00D C00R C027 130.1(4) . . . . ?
C00Z N00D C018 C01U -16.8(5) . . . . ?
C00Z N00D C018 C022 162.5(3) . . . . ?
C00Z C01O C01R C01V 1.6(6) . . . . ?
C011 N008 C00G C00U 179.6(3) . . . . ?
C011 N008 C00G C017 2.5(4) . . . . ?
C011 N008 C00M C00H -174.8(3) . . . . ?
C011 N008 C00M C01K 5.0(5) . . . . ?
C012 C00H C00M N008 174.5(3) . . . . ?
C012 C00H C00M C01K -5.2(5) . . . . ?
C012 C00H C023 C00U -177.3(3) . . . . ?
C013 C00V C016 C00S -177.1(3) . . . . ?
C016 C00V C013 C019 -9.6(5) . . . . ?
C017 C00G C00U C023 172.5(3) . . . . ?
C017 C015 C01W S001 179.6(3) . . . . ?
C017 C015 C01W C01L 1.0(6) . . . . ?
C018 N00D C00R C01N 136.3(4) . . . . ?
C018 N00D C00R C027 -44.8(5) . . . . ?
C018 N00D C00Z C01O -52.0(5) . . . . ?
C018 N00D C00Z C026 127.7(4) . . . . ?
C018 C01U C029 C00P -0.1(6) . . . . ?
C019 C00Q C01G O6 2.2(6) . . . . ?
C019 C00Q C01G C020 -176.0(4) . . . . ?
C01B C00N C01P C01X 1.3(6) . . . . ?
C01C C00P C01J S001 24.1(5) . . . . ?
C01C C00P C01J C021 -158.5(4) . . . . ?
C01C C00P C029 C01U -2.0(5) . . . . ?
C01D N00B C00I C01M -44.1(5) . . . . ?
C01D N00B C00I C01Q 135.8(4) . . . . ?
C01D N00B C00N C01B -41.6(5) . . . . ?
C01D N00B C00N C01P 138.5(4) . . . . ?
C01D C010 C01T C00J -0.4(5) . . . . ?
C01D C014 C01I C00J 1.4(5) . . . . ?
C01E C00T C01K C00M 4.0(5) . . . . ?
C01E C00T C01Y C02G -170.8(4) . . . . ?
C01E C00T C01Y C02K 1.9(6) . . . . ?
C01F C00Y C01Z C02B -174.2(4) . . . . ?
C01F C00Y C01Z C02H 3.5(6) . . . . ?
C01G O6 C02R C30 31.8(8) . . . . ?
C01G O6 C02R C31 -24.1(12) . . . . ?
C01G C00Q C019 C013 -6.7(6) . . . . ?
C01I C00J C00X S002 -161.4(3) . . . . ?
C01I C00J C00X C020 21.7(6) . . . . ?
C01I C00J C01T C010 -1.9(5) . . . . ?
C01I C014 C01D N00B 175.7(3) . . . . ?
C01I C014 C01D C010 -3.7(5) . . . . ?
C01J S001 C01W C015 -179.6(3) . . . . ?
C01J S001 C01W C01L -0.7(3) . . . . ?
C01J C00P C01C C022 -176.5(3) . . . . ?
C01J C00P C029 C01U 175.9(3) . . . . ?
C01K C00T C01E C012 -5.7(5) . . . . ?
C01K C00T C01Y C02G 10.9(6) . . . . ?
C01K C00T C01Y C02K -176.4(4) . . . . ?
C01L O004 C02Q C02N 40.8(5) . . . . ?
C01M C00I C01Q C025 0.4(5) . . . . ?
C01N C00R C027 C02D -2.8(6) . . . . ?
C01N C02C C02F O1 178.9(4) . . . . ?
C01N C02C C02F C02D -1.3(6) . . . . ?
C01O C00Z C026 C01A -0.2(5) . . . . ?
C01O C01R C01V O2 178.6(3) . . . . ?
C01O C01R C01V C01A -0.8(5) . . . . ?
C01P C00N C01B C01S -3.0(5) . . . . ?
C01Q C00I C01M C02E -1.4(5) . . . . ?
C01Q C025 C028 O4 179.8(4) . . . . ?
C01Q C025 C028 C02E -2.0(6) . . . . ?
C01S C01H C01X C01P -2.5(6) . . . . ?
C01T C00J C00X S002 19.4(5) . . . . ?
C01T C00J C00X C020 -157.5(4) . . . . ?
C01T C00J C01I C014 1.4(5) . . . . ?
C01T C010 C01D N00B -176.2(3) . . . . ?
C01T C010 C01D C014 3.2(5) . . . . ?
C01U C018 C022 C01C -3.4(5) . . . . ?
C01V C01A C026 C00Z 1.0(5) . . . . ?
C01W S001 C01J C00P 178.4(3) . . . . ?
C01W S001 C01J C021 0.5(3) . . . . ?
C01W C015 C017 C00G -177.5(3) . . . . ?
C01W C01L C021 O003 179.3(3) . . . . ?
C01W C01L C021 C01J -0.4(5) . . . . ?
C01X C01H C01S C01B 0.7(6) . . . . ?
C01Y C00T C01E C012 175.9(4) . . . . ?
C01Y C00T C01K C00M -177.7(4) . . . . ?
C01Z C00Y C01F C00L 177.9(3) . . . . ?
C020 O5 C30 C02R 50.9(9) . . . . ?
C020 O5 C31 C02R -48.2(16) . . . . ?
C021 O003 C02N C02Q 48.8(5) . . . . ?
C021 C01L C01W S001 0.8(4) . . . . ?
C021 C01L C01W C015 179.5(4) . . . . ?
C022 C018 C01U C029 2.8(5) . . . . ?
C023 C00H C00M N008 -5.5(5) . . . . ?
C023 C00H C00M C01K 174.8(3) . . . . ?
C023 C00H C012 C01E -176.5(4) . . . . ?
C025 C028 C02E C01M 1.1(6) . . . . ?
C026 C00Z C01O C01R -1.1(5) . . . . ?
C026 C01A C01V O2 -179.8(3) . . . . ?
C026 C01A C01V C01R -0.5(5) . . . . ?
C027 C00R C01N C02C 1.9(5) . . . . ?
C027 C02D C02F O1 -179.8(4) . . . . ?
C027 C02D C02F C02C 0.5(6) . . . . ?
C029 C00P C01C C022 1.4(5) . . . . ?
C029 C00P C01J S001 -153.7(3) . . . . ?
C029 C00P C01J C021 23.7(6) . . . . ?
C02I N009 C00L C00F 169.8(3) . . . . ?
C02I N009 C00L C01F -10.3(5) . . . . ?
C02I N009 C00V C013 5.3(5) . . . . ?
C02I N009 C00V C016 -172.0(3) . . . . ?
C02N O003 C021 C01J 161.1(4) . . . . ?
C02N O003 C021 C01L -18.6(5) . . . . ?
C02O O2 C01V C01A 2.7(5) . . . . ?
C02O O2 C01V C01R -176.7(3) . . . . ?
C02P O3 C01H C01S 164.1(4) . . . . ?
C02P O3 C01H C01X -16.6(6) . . . . ?
C02Q O004 C01L C01W 168.8(4) . . . . ?
C02Q O004 C01L C021 -10.7(5) . . . . ?
C02R O6 C01G C00Q -179.9(4) . . . . ?
C02R O6 C01G C020 -1.9(6) . . . . ?
C02S O4 C028 C025 -4.4(6) . . . . ?
C02S O4 C028 C02E 177.3(5) . . . . ?
C02T O1 C02F C02C -11.4(7) . . . . ?
C02T O1 C02F C02D 168.9(4) . . . . ?
C30 O5 C020 C00X 151.7(6) . . . . ?
C30 O5 C020 C01G -24.4(7) . . . . ?
C31 O5 C020 C00X -158.6(9) . . . . ?
C31 O5 C020 C01G 25.3(10) . . . . ?

loop_
_smtbx_masks_void_nr
_smtbx_masks_void_average_x
_smtbx_masks_void_average_y
_smtbx_masks_void_average_z
_smtbx_masks_void_volume
_smtbx_masks_void_count_electrons
_smtbx_masks_void_content
1 -0.765 0.162 0.234 555.6 132.2 '2 C8H18'
2 -0.007 -0.162 0.766 555.6 132.1 '2 C8H18'
